data_4518570
loop_
_publ_author_name
'Tian, Hongrui'
'Liu, Shumei'
'Zhang, Zhong'
'Dang, Tianyi'
'Lu, Ying'
'Liu, Shuxia'

_publ_section_title
;
 Highly Stable Polyoxovanadate-Based Zn--MOF with Dual Active Sites as a
 Solvent-free Catalyst for C--C Bond Formation
;
_journal_issue 12
_journal_name_full 'ACS Sustainable Chemistry &amp; Engineering'
_journal_page_first 4660
_journal_page_last 4667
_journal_paper_doi 10.1021/acssuschemeng.1c00389
_journal_volume 9
_journal_year 2021
_chemical_formula_moiety 'C14 H14 N4 O6 V2 Zn'
_chemical_formula_sum 'C14 H14 N4 O6 V2 Zn'
_chemical_formula_weight 501.54
_space_group_crystal_system monoclinic
_space_group_IT_number 14
_space_group_name_Hall '-P 2ybc'
_space_group_name_H-M_alt 'P 1 21/c 1'
_atom_sites_solution_hydrogens geom
_atom_sites_solution_primary direct
_audit_creation_date 2020-01-03
_audit_creation_method
;
Olex2 1.2
(compiled 2017.08.10 svn.r3458 for OlexSys, GUI svn.r5381)
;
_cell_angle_alpha 90
_cell_angle_beta 95.314(3)
_cell_angle_gamma 90
_cell_formula_units_Z 4
_cell_length_a 8.0272(6)
_cell_length_b 10.3866(8)
_cell_length_c 21.6398(15)
_cell_measurement_reflns_used 6838
_cell_measurement_temperature 295(2)
_cell_measurement_theta_max 24.93
_cell_measurement_theta_min 2.55
_cell_volume 1796.5(2)
_computing_cell_refinement 'SAINT V8.38A (?, 2016)'
_computing_data_reduction 'SAINT V8.38A (?, 2016)'
_computing_molecular_graphics 'Olex2 (Dolomanov et al., 2009)'
_computing_publication_material 'Olex2 (Dolomanov et al., 2009)'
_computing_structure_refinement 'XL (Sheldrick, 2008)'
_computing_structure_solution 'SIR2004 (Burla et al., 2007)'
_diffrn_ambient_temperature 295.0
_diffrn_measured_fraction_theta_full 0.998
_diffrn_measured_fraction_theta_max 0.998
_diffrn_measurement_device_type 'CCD area detector'
_diffrn_measurement_method 'phi and omega scans'
_diffrn_radiation_monochromator graphite
_diffrn_radiation_type MoK\a
_diffrn_radiation_wavelength 0.71073
_diffrn_reflns_av_R_equivalents 0.0895
_diffrn_reflns_av_unetI/netI 0.0417
_diffrn_reflns_Laue_measured_fraction_full 0.998
_diffrn_reflns_Laue_measured_fraction_max 0.998
_diffrn_reflns_limit_h_max 9
_diffrn_reflns_limit_h_min -9
_diffrn_reflns_limit_k_max 12
_diffrn_reflns_limit_k_min -12
_diffrn_reflns_limit_l_max 25
_diffrn_reflns_limit_l_min -25
_diffrn_reflns_number 27323
_diffrn_reflns_point_group_measured_fraction_full 0.998
_diffrn_reflns_point_group_measured_fraction_max 0.998
_diffrn_reflns_theta_full 25.068
_diffrn_reflns_theta_max 25.068
_diffrn_reflns_theta_min 3.030
_exptl_absorpt_coefficient_mu 2.383
_exptl_absorpt_correction_T_max 0.636
_exptl_absorpt_correction_T_min 0.612
_exptl_absorpt_correction_type multi-scan
_exptl_crystal_colour 'clear light colourless'
_exptl_crystal_colour_lustre clear
_exptl_crystal_colour_modifier light
_exptl_crystal_colour_primary colourless
_exptl_crystal_density_diffrn 1.854
_exptl_crystal_description prism
_exptl_crystal_F_000 1000
_exptl_crystal_size_max 0.21
_exptl_crystal_size_mid 0.2
_exptl_crystal_size_min 0.19
_refine_diff_density_max 0.404
_refine_diff_density_min -0.402
_refine_diff_density_rms 0.075
_refine_ls_extinction_method none
_refine_ls_goodness_of_fit_ref 1.061
_refine_ls_hydrogen_treatment constr
_refine_ls_matrix_type full
_refine_ls_number_parameters 244
_refine_ls_number_reflns 3196
_refine_ls_number_restraints 0
_refine_ls_restrained_S_all 1.061
_refine_ls_R_factor_all 0.0595
_refine_ls_R_factor_gt 0.0351
_refine_ls_shift/su_max 0.000
_refine_ls_shift/su_mean 0.000
_refine_ls_structure_factor_coef Fsqd
_refine_ls_weighting_details 'w=1/[\s^2^(Fo^2^)+(0.0259P)^2^+1.9403P] where P=(Fo^2^+2Fc^2^)/3'
_refine_ls_weighting_scheme calc
_refine_ls_wR_factor_gt 0.0705
_refine_ls_wR_factor_ref 0.0793
_reflns_Friedel_coverage 0.000
_reflns_number_gt 2432
_reflns_number_total 3196
_reflns_threshold_expression 'I > 2\s(I)'
_cod_data_source_file sc1c00389_si_002.cif
_cod_data_source_block 1
_cod_depositor_comments 'Adding full bibliography for 4518570.cif.'
_cod_database_code 4518570
_shelx_shelxl_version_number 2014/7
_shelx_space_group_comment
;
The symmetry employed for this shelxl refinement is uniquely defined
by the following loop, which should always be used as a source of
symmetry information in preference to the above space-group names.
They are only intended as comments.
;
_shelx_estimated_absorpt_t_max 0.660
_shelx_estimated_absorpt_t_min 0.634
_olex2_refinement_description
;
1. Fixed Uiso
 At 1.2 times of:
  All C(H) groups, All C(H,H) groups
2.a Secondary CH2 refined with riding coordinates:
 C4(H4A,H4B), C11(H11A,H11B)
2.b Aromatic/amide H refined with riding coordinates:
 C9(H9), C2(H2), C1(H1), C10(H10), C14(H14), C13(H13), C6(H6), C3(H3), C8(H8),
 C7(H7)
;
_olex2_submission_special_instructions 'No special instructions were received'

loop_
_space_group_symop_operation_xyz
'x, y, z'
'-x, y+1/2, -z+1/2'
'-x, -y, -z'
'x, -y-1/2, z-1/2'

loop_
_atom_site_label
_atom_site_type_symbol
_atom_site_fract_x
_atom_site_fract_y
_atom_site_fract_z
_atom_site_U_iso_or_equiv
_atom_site_adp_type
_atom_site_occupancy
_atom_site_site_symmetry_order
_atom_site_calc_flag
_atom_site_refinement_flags_posn
_atom_site_refinement_flags_adp
_atom_site_refinement_flags_occupancy
_atom_site_disorder_assembly
_atom_site_disorder_group
Zn1 Zn 0.05813(5) 0.37396(4) 0.22402(2) 0.03269(13) Uani 1 1 d . . . . .
V2 V 0.36851(7) 0.85353(5) 0.30510(3) 0.02950(17) Uani 1 1 d . . . . .
V1 V 0.35119(7) 0.59207(6) 0.21387(3) 0.03137(17) Uani 1 1 d . . . . .
C9 C 0.1704(6) 0.4128(4) 0.35637(19) 0.0478(11) Uani 1 1 d . . . . .
H9 H 0.1597 0.5015 0.3519 0.057 Uiso 1 1 calc R . . . .
N1 N 0.1005(4) 0.2406(3) 0.16234(14) 0.0335(7) Uani 1 1 d . . . . .
O1 O 0.1537(3) 0.5409(2) 0.20840(12) 0.0416(7) Uani 1 1 d . . . . .
C12 C 0.1271(5) 0.0607(4) 0.47045(17) 0.0343(9) Uani 1 1 d . . . . .
N2 N 0.2041(4) 0.0752(3) 0.11630(14) 0.0393(8) Uani 1 1 d . . . . .
N3 N 0.1398(4) 0.3248(3) 0.30968(14) 0.0372(7) Uani 1 1 d . . . . .
O2 O 0.3831(4) 0.6676(3) 0.15185(15) 0.0661(9) Uani 1 1 d . . . . .
C2 C 0.0846(5) 0.1297(4) 0.07499(19) 0.0478(10) Uani 1 1 d . . . . .
H2 H 0.0527 0.1016 0.0348 0.057 Uiso 1 1 calc R . . . .
C1 C 0.2086(5) 0.1447(4) 0.16813(17) 0.0393(9) Uani 1 1 d . . . . .
H1 H 0.2789 0.1279 0.2038 0.047 Uiso 1 1 calc R . . . .
N4 N 0.2216(4) 0.2225(3) 0.39604(14) 0.0352(7) Uani 1 1 d . . . . .
C5 C 0.4057(5) -0.0178(4) 0.05038(17) 0.0390(9) Uani 1 1 d . . . . .
O3 O 0.3952(3) 0.6927(3) 0.28106(14) 0.0549(8) Uani 1 1 d . . . . .
C10 C 0.2183(6) 0.3511(4) 0.40965(19) 0.0490(11) Uani 1 1 d . . . . .
H10 H 0.2442 0.3886 0.4484 0.059 Uiso 1 1 calc R . . . .
C14 C 0.1642(5) -0.0140(4) 0.52304(18) 0.0413(10) Uani 1 1 d . . . . .
H14 H 0.2752 -0.0237 0.5390 0.050 Uiso 1 1 calc R . . . .
C13 C -0.0399(5) 0.0741(4) 0.44780(18) 0.0422(10) Uani 1 1 d . . . . .
H13 H -0.0679 0.1240 0.4127 0.051 Uiso 1 1 calc R . . . .
C6 C 0.4002(5) -0.1077(4) 0.00267(18) 0.0420(10) Uani 1 1 d . . . . .
H6 H 0.3331 -0.1804 0.0042 0.050 Uiso 1 1 calc R . . . .
C3 C 0.0222(5) 0.2318(4) 0.10360(18) 0.0413(10) Uani 1 1 d . . . . .
H3 H -0.0605 0.2872 0.0863 0.050 Uiso 1 1 calc R . . . .
C8 C 0.1726(5) 0.2115(4) 0.33554(17) 0.0388(9) Uani 1 1 d . . . . .
H8 H 0.1629 0.1336 0.3143 0.047 Uiso 1 1 calc R . . . .
C7 C 0.5061(5) 0.0896(4) 0.04698(17) 0.0413(10) Uani 1 1 d . . . . .
H7 H 0.5105 0.1506 0.0786 0.050 Uiso 1 1 calc R . . . .
C4 C 0.3065(6) -0.0378(4) 0.1054(2) 0.0525(12) Uani 1 1 d . . . . .
H4A H 0.2347 -0.1124 0.0981 0.063 Uiso 1 1 calc R . . . .
H4B H 0.3825 -0.0545 0.1420 0.063 Uiso 1 1 calc R . . . .
C11 C 0.2705(5) 0.1192(4) 0.43945(19) 0.0456(10) Uani 1 1 d . . . . .
H11A H 0.3523 0.1524 0.4713 0.055 Uiso 1 1 calc R . . . .
H11B H 0.3244 0.0519 0.4174 0.055 Uiso 1 1 calc R . . . .
O4 O 0.5124(4) 0.9581(3) 0.27394(14) 0.0570(8) Uani 1 1 d . . . . .
O5 O 0.1781(3) 0.9064(3) 0.28165(17) 0.0683(10) Uani 1 1 d . . . . .
O6 O 0.3967(5) 0.8553(3) 0.37894(14) 0.0785(11) Uani 1 1 d . . . . .

loop_
_atom_site_aniso_label
_atom_site_aniso_U_11
_atom_site_aniso_U_22
_atom_site_aniso_U_33
_atom_site_aniso_U_23
_atom_site_aniso_U_13
_atom_site_aniso_U_12
Zn1 0.0267(2) 0.0311(2) 0.0401(3) -0.0056(2) 0.00218(18) -0.00281(18)
V2 0.0237(3) 0.0194(3) 0.0460(4) 0.0024(3) 0.0063(3) 0.0003(2)
V1 0.0204(3) 0.0197(3) 0.0535(4) 0.0010(3) 0.0008(3) 0.0014(2)
C9 0.072(3) 0.028(2) 0.044(3) -0.0064(19) 0.011(2) -0.007(2)
N1 0.0334(17) 0.0314(17) 0.0351(18) -0.0039(14) 0.0004(14) 0.0022(14)
O1 0.0244(13) 0.0358(15) 0.0633(18) 0.0019(13) -0.0026(12) -0.0049(11)
C12 0.041(2) 0.029(2) 0.033(2) -0.0001(17) 0.0046(17) -0.0011(17)
N2 0.050(2) 0.0328(18) 0.0360(18) 0.0033(15) 0.0119(15) 0.0102(15)
N3 0.0456(19) 0.0305(18) 0.0360(18) -0.0027(14) 0.0062(15) -0.0047(15)
O2 0.061(2) 0.063(2) 0.075(2) 0.0276(18) 0.0134(17) -0.0066(17)
C2 0.063(3) 0.046(3) 0.033(2) -0.008(2) 0.001(2) 0.005(2)
C1 0.038(2) 0.047(3) 0.033(2) -0.0029(19) 0.0027(17) 0.0043(19)
N4 0.0387(18) 0.0335(18) 0.0343(19) 0.0001(14) 0.0079(14) -0.0060(14)
C5 0.047(2) 0.033(2) 0.038(2) 0.0016(18) 0.0088(18) 0.0144(18)
O3 0.0493(17) 0.0308(16) 0.080(2) -0.0140(15) -0.0160(15) 0.0023(13)
C10 0.072(3) 0.037(2) 0.037(2) -0.0107(19) 0.005(2) -0.010(2)
C14 0.034(2) 0.046(2) 0.044(2) 0.0037(19) 0.0000(18) 0.0008(18)
C13 0.048(2) 0.043(2) 0.035(2) 0.0097(19) 0.0022(19) -0.0004(19)
C6 0.047(2) 0.028(2) 0.051(3) -0.0064(19) 0.004(2) 0.0049(18)
C3 0.045(2) 0.040(2) 0.038(2) 0.0012(18) -0.0002(18) 0.0107(19)
C8 0.050(2) 0.030(2) 0.038(2) -0.0081(18) 0.0121(19) -0.0051(18)
C7 0.055(3) 0.034(2) 0.035(2) -0.0130(17) 0.0026(19) 0.0098(19)
C4 0.068(3) 0.038(2) 0.053(3) 0.008(2) 0.020(2) 0.022(2)
C11 0.043(2) 0.044(2) 0.050(3) 0.009(2) 0.0072(19) 0.000(2)
O4 0.0470(17) 0.0488(19) 0.076(2) 0.0020(16) 0.0081(15) -0.0282(15)
O5 0.0225(15) 0.0432(18) 0.139(3) 0.0134(19) 0.0075(17) 0.0059(13)
O6 0.144(3) 0.049(2) 0.0433(19) 0.0055(15) 0.016(2) 0.021(2)

loop_
_atom_type_symbol
_atom_type_description
_atom_type_scat_dispersion_real
_atom_type_scat_dispersion_imag
_atom_type_scat_source
C C 0.0033 0.0016 'International Tables Vol C Tables 4.2.6.8 and 6.1.1.4'
H H 0.0000 0.0000 'International Tables Vol C Tables 4.2.6.8 and 6.1.1.4'
N N 0.0061 0.0033 'International Tables Vol C Tables 4.2.6.8 and 6.1.1.4'
O O 0.0106 0.0060 'International Tables Vol C Tables 4.2.6.8 and 6.1.1.4'
V V 0.3005 0.5294 'International Tables Vol C Tables 4.2.6.8 and 6.1.1.4'
Zn Zn 0.2839 1.4301 'International Tables Vol C Tables 4.2.6.8 and 6.1.1.4'

loop_
_geom_angle_atom_site_label_1
_geom_angle_atom_site_label_2
_geom_angle_atom_site_label_3
_geom_angle
_geom_angle_site_symmetry_1
_geom_angle_site_symmetry_3
_geom_angle_publ_flag
N1 Zn1 N3 112.96(13) . . ?
O1 Zn1 N1 114.46(12) . . ?
O1 Zn1 N3 107.00(12) . . ?
O5 Zn1 N1 108.11(13) 2_545 . ?
O5 Zn1 O1 103.68(12) 2_545 . ?
O5 Zn1 N3 110.22(14) 2_545 . ?
O4 V2 O3 111.59(14) . . ?
O5 V2 O3 110.85(15) . . ?
O5 V2 O4 107.24(15) . . ?
O6 V2 O3 107.22(15) . . ?
O6 V2 O4 109.81(17) . . ?
O6 V2 O5 110.14(19) . . ?
O1 V1 O3 110.91(13) . . ?
O1 V1 O4 109.32(14) . 2_645 ?
O2 V1 O1 108.82(15) . . ?
O2 V1 O3 111.07(17) . . ?
O2 V1 O4 111.43(16) . 2_645 ?
O4 V1 O3 105.26(14) 2_645 . ?
C10 C9 N3 109.4(4) . . ?
C1 N1 Zn1 128.2(3) . . ?
C1 N1 C3 106.3(3) . . ?
C3 N1 Zn1 125.6(2) . . ?
V1 O1 Zn1 131.47(15) . . ?
C14 C12 C13 118.2(3) . . ?
C14 C12 C11 118.3(4) . . ?
C13 C12 C11 123.5(3) . . ?
C2 N2 C4 126.5(3) . . ?
C1 N2 C2 106.7(3) . . ?
C1 N2 C4 126.8(4) . . ?
C9 N3 Zn1 122.8(3) . . ?
C8 N3 Zn1 131.7(3) . . ?
C8 N3 C9 105.5(3) . . ?
C3 C2 N2 107.0(4) . . ?
N1 C1 N2 111.3(3) . . ?
C10 N4 C11 126.2(3) . . ?
C8 N4 C10 106.5(3) . . ?
C8 N4 C11 127.3(3) . . ?
C6 C5 C4 120.8(4) . . ?
C7 C5 C6 118.8(3) . . ?
C7 C5 C4 120.4(4) . . ?
V2 O3 V1 140.06(18) . . ?
C9 C10 N4 106.9(4) . . ?
C13 C14 C12 121.3(4) 3_556 . ?
C14 C13 C12 120.6(4) 3_556 . ?
C7 C6 C5 120.3(4) 3_655 . ?
C2 C3 N1 108.7(3) . . ?
N3 C8 N4 111.6(3) . . ?
C6 C7 C5 120.9(3) 3_655 . ?
N2 C4 C5 111.3(3) . . ?
N4 C11 C12 114.3(3) . . ?
V2 O4 V1 147.41(19) . 2_655 ?
V2 O5 Zn1 147.00(19) . 2 ?

loop_
_geom_bond_atom_site_label_1
_geom_bond_atom_site_label_2
_geom_bond_distance
_geom_bond_site_symmetry_2
_geom_bond_publ_flag
Zn1 N1 1.975(3) . ?
Zn1 O1 1.939(3) . ?
Zn1 N3 1.975(3) . ?
Zn1 O5 1.919(3) 2_545 ?
V2 O3 1.768(3) . ?
V2 O4 1.764(3) . ?
V2 O5 1.659(3) . ?
V2 O6 1.593(3) . ?
V1 O1 1.665(2) . ?
V1 O2 1.595(3) . ?
V1 O3 1.799(3) . ?
V1 O4 1.775(3) 2_645 ?
C9 N3 1.367(5) . ?
C9 C10 1.344(6) . ?
N1 C1 1.319(5) . ?
N1 C3 1.368(5) . ?
C12 C14 1.387(5) . ?
C12 C13 1.391(5) . ?
C12 C11 1.513(5) . ?
N2 C2 1.372(5) . ?
N2 C1 1.332(5) . ?
N2 C4 1.464(5) . ?
N3 C8 1.319(5) . ?
C2 C3 1.348(5) . ?
N4 C10 1.368(5) . ?
N4 C8 1.336(5) . ?
N4 C11 1.456(5) . ?
C5 C6 1.390(5) . ?
C5 C7 1.383(5) . ?
C5 C4 1.506(5) . ?
C14 C13 1.379(5) 3_556 ?
C13 C14 1.379(5) 3_556 ?
C6 C7 1.380(5) 3_655 ?
C7 C6 1.380(5) 3_655 ?
O4 V1 1.775(3) 2_655 ?
O5 Zn1 1.919(3) 2 ?
